data_7033285
loop_
_publ_author_name
'Kumar, Vinod'
'Singh, Vikram'
'Gupta, Ajit N.'
'Drew, Michael G. B.'
'Singh, Nanhai'

_publ_section_title
;
 Intermolecular Tl&#x00B7;&#x00B7;&#x00B7;H-C anagostic interactions in
 luminescent pyridyl functionalized thallium(I) dithiocarbamates.
;
_journal_issue 4
_journal_name_full 'Dalton transactions (Cambridge, England : 2003)'
_journal_page_first 1716
_journal_page_last 1723
_journal_paper_doi 10.1039/c4dt03032j
_journal_volume 44
_journal_year 2015
_chemical_formula_sum 'C18 H17 Fe N2 S2 Tl'
_chemical_formula_weight 585.68
_chemical_name_systematic
;
 ?
;
_space_group_IT_number 61
_symmetry_cell_setting orthorhombic
_symmetry_space_group_name_Hall '-P 2bc 2ac'
_symmetry_space_group_name_H-M 'P c a b'
_atom_sites_solution_hydrogens geom
_atom_sites_solution_primary direct
_atom_sites_solution_secondary difmap
_audit_creation_method SHELXL-97
_cell_angle_alpha 90.00
_cell_angle_beta 90.00
_cell_angle_gamma 90.00
_cell_formula_units_Z 8
_cell_length_a 9.6634(8)
_cell_length_b 10.5339(14)
_cell_length_c 37.350(4)
_cell_measurement_reflns_used 25154
_cell_measurement_temperature 150(2)
_cell_measurement_theta_max 30.00
_cell_measurement_theta_min 3.06
_cell_volume 3802.0(7)
_computing_cell_refinement 'Crysalis, Oxford Diffraction'
_computing_data_collection 'Crysalis, Oxford Diffraction'
_computing_data_reduction 'Crysalis, Oxford Diffraction'
_computing_molecular_graphics PLATON(Spek,2004)
_computing_structure_refinement 'SHELXL-97 (Sheldrick, 1997)'
_computing_structure_solution 'SHELXS-97 (Sheldrick, 1997)'
_diffrn_ambient_temperature 150(2)
_diffrn_measured_fraction_theta_full 0.999
_diffrn_measured_fraction_theta_max 0.999
_diffrn_measurement_device 'Oxford Diffaction X-Calibur System'
_diffrn_measurement_method '321 frames, counting time 10 s.'
_diffrn_radiation_monochromator graphite
_diffrn_radiation_source 'fine-focus sealed tube'
_diffrn_radiation_type MoK\a
_diffrn_radiation_wavelength 0.71073
_diffrn_reflns_av_R_equivalents 0.0897
_diffrn_reflns_av_sigmaI/netI 0.0715
_diffrn_reflns_limit_h_max 11
_diffrn_reflns_limit_h_min -13
_diffrn_reflns_limit_k_max 14
_diffrn_reflns_limit_k_min -14
_diffrn_reflns_limit_l_max 52
_diffrn_reflns_limit_l_min -43
_diffrn_reflns_number 25154
_diffrn_reflns_theta_full 30.00
_diffrn_reflns_theta_max 30.00
_diffrn_reflns_theta_min 3.06
_diffrn_standards_decay_% n/a
_diffrn_standards_interval_count n/a
_diffrn_standards_interval_time n/a
_diffrn_standards_number n/a
_exptl_absorpt_coefficient_mu 9.450
_exptl_absorpt_correction_T_max 1.000
_exptl_absorpt_correction_T_min 0.778
_exptl_absorpt_correction_type empirical
_exptl_absorpt_process_details 'ABSPACK, Oxford Diffraction Ltd'
_exptl_crystal_colour black
_exptl_crystal_density_diffrn 2.046
_exptl_crystal_density_method 'not measured'
_exptl_crystal_description needle
_exptl_crystal_F_000 2224
_exptl_crystal_size_max 0.27
_exptl_crystal_size_mid 0.04
_exptl_crystal_size_min 0.04
_refine_diff_density_max 2.437
_refine_diff_density_min -2.308
_refine_diff_density_rms 0.226
_refine_ls_extinction_method none
_refine_ls_goodness_of_fit_ref 1.006
_refine_ls_hydrogen_treatment constr
_refine_ls_matrix_type full
_refine_ls_number_parameters 217
_refine_ls_number_reflns 5537
_refine_ls_number_restraints 0
_refine_ls_restrained_S_all 1.006
_refine_ls_R_factor_all 0.0876
_refine_ls_R_factor_gt 0.0523
_refine_ls_shift/su_max 0.004
_refine_ls_shift/su_mean 0.000
_refine_ls_structure_factor_coef Fsqd
_refine_ls_weighting_details 'calc w=1/[\s^2^(Fo^2^)+(0.0538P)^2^+0.0000P] where P=(Fo^2^+2Fc^2^)/3'
_refine_ls_weighting_scheme calc
_refine_ls_wR_factor_gt 0.1137
_refine_ls_wR_factor_ref 0.1275
_reflns_number_gt 3740
_reflns_number_total 5537
_reflns_threshold_expression >2sigma(I)
_cod_data_source_file c4dt03032j2.cif
_cod_data_source_block 4
_cod_depositor_comments 'Adding full bibliography for 7033282--7033285.cif.'
_cod_original_sg_symbol_H-M Pcab
_cod_database_code 7033285

loop_
_symmetry_equiv_pos_as_xyz
'x, y, z'
'-x, -y+1/2, z+1/2'
'x+1/2, -y, -z+1/2'
'-x+1/2, y+1/2, -z'
'-x, -y, -z'
'x, y-1/2, -z-1/2'
'-x-1/2, y, z-1/2'
'x-1/2, -y-1/2, z'

loop_
_atom_site_label
_atom_site_type_symbol
_atom_site_fract_x
_atom_site_fract_y
_atom_site_fract_z
_atom_site_U_iso_or_equiv
_atom_site_adp_type
_atom_site_occupancy
_atom_site_symmetry_multiplicity
_atom_site_calc_flag
_atom_site_refinement_flags
Tl Tl 0.33487(3) 0.58713(3) 0.508376(9) 0.04309(12) Uani 1 1 d .
Fe1 Fe 0.36467(9) 0.47531(9) 0.69647(3) 0.0317(2) Uani 1 1 d .
S11 S 0.52787(16) 0.49951(14) 0.56822(5) 0.0313(3) Uani 1 1 d .
S13 S 0.38115(17) 0.30890(17) 0.52387(5) 0.0362(4) Uani 1 1 d .
C43 C 0.2679(6) 0.4681(6) 0.64775(18) 0.0314(14) Uani 1 1 d .
H43 H 0.2755 0.5265 0.6292 0.038 Uiso 1 1 calc R
C44 C 0.1695(6) 0.4709(7) 0.6758(2) 0.0365(16) Uani 1 1 d .
H44 H 0.1009 0.5320 0.6787 0.044 Uiso 1 1 calc R
C45 C 0.1923(6) 0.3653(7) 0.6988(2) 0.0372(16) Uani 1 1 d .
H45 H 0.1430 0.3463 0.7195 0.045 Uiso 1 1 calc R
C46 C 0.3044(6) 0.2943(6) 0.68437(19) 0.0348(15) Uani 1 1 d .
H46 H 0.3391 0.2189 0.6937 0.042 Uiso 1 1 calc R
C42 C 0.3546(5) 0.3579(6) 0.65325(16) 0.0245(12) Uani 1 1 d .
C41 C 0.4721(6) 0.3184(6) 0.62946(16) 0.0266(12) Uani 1 1 d .
H41A H 0.5375 0.3879 0.6274 0.032 Uiso 1 1 calc R
H41B H 0.5198 0.2469 0.6402 0.032 Uiso 1 1 calc R
N14 N 0.4237(4) 0.2827(4) 0.59357(14) 0.0228(10) Uani 1 1 d .
C12 C 0.4415(5) 0.3564(5) 0.56455(16) 0.0229(12) Uani 1 1 d .
C31 C 0.3408(5) 0.1656(5) 0.59271(17) 0.0236(12) Uani 1 1 d .
H31A H 0.2755 0.1710 0.5730 0.028 Uiso 1 1 calc R
H31B H 0.2880 0.1598 0.6147 0.028 Uiso 1 1 calc R
C32 C 0.4257(6) 0.0453(6) 0.58842(17) 0.0279(13) Uani 1 1 d .
C37 C 0.5489(6) 0.0441(6) 0.56933(18) 0.0326(14) Uani 1 1 d .
H37 H 0.5815 0.1203 0.5600 0.039 Uiso 1 1 calc R
N36 N 0.6232(6) -0.0613(5) 0.56365(18) 0.0393(14) Uani 1 1 d .
C35 C 0.5727(7) -0.1704(7) 0.5764(2) 0.0447(18) Uani 1 1 d .
H35 H 0.6210 -0.2450 0.5718 0.054 Uiso 1 1 calc R
C34 C 0.4530(7) -0.1776(6) 0.5960(2) 0.0439(18) Uani 1 1 d .
H34 H 0.4228 -0.2552 0.6049 0.053 Uiso 1 1 calc R
C33 C 0.3778(7) -0.0687(6) 0.6023(2) 0.0375(16) Uani 1 1 d .
H33 H 0.2966 -0.0716 0.6157 0.045 Uiso 1 1 calc R
C51 C 0.5676(8) 0.5224(10) 0.7023(2) 0.060(3) Uani 1 1 d .
H51 H 0.6396 0.4967 0.6874 0.072 Uiso 1 1 calc R
C52 C 0.5209(8) 0.4575(9) 0.7332(2) 0.058(2) Uani 1 1 d .
H52 H 0.5559 0.3820 0.7423 0.070 Uiso 1 1 calc R
C53 C 0.4089(7) 0.5311(9) 0.7475(2) 0.054(2) Uani 1 1 d .
H53 H 0.3588 0.5114 0.7680 0.064 Uiso 1 1 calc R
C54 C 0.3876(9) 0.6359(8) 0.7260(3) 0.058(2) Uani 1 1 d .
H54 H 0.3202 0.6978 0.7294 0.069 Uiso 1 1 calc R
C55 C 0.4864(10) 0.6330(9) 0.6977(3) 0.065(3) Uani 1 1 d .
H55 H 0.4959 0.6928 0.6795 0.077 Uiso 1 1 calc R

loop_
_atom_site_aniso_label
_atom_site_aniso_U_11
_atom_site_aniso_U_22
_atom_site_aniso_U_33
_atom_site_aniso_U_23
_atom_site_aniso_U_13
_atom_site_aniso_U_12
Tl 0.03442(16) 0.0513(2) 0.0436(2) 0.02300(13) 0.00925(11) 0.01566(11)
Fe1 0.0320(4) 0.0353(5) 0.0277(5) -0.0096(4) -0.0004(3) -0.0026(4)
S11 0.0346(8) 0.0217(7) 0.0376(10) 0.0041(6) -0.0034(6) -0.0041(6)
S13 0.0452(9) 0.0383(10) 0.0251(9) -0.0001(7) -0.0059(7) -0.0101(7)
C43 0.036(3) 0.031(3) 0.028(4) 0.005(3) -0.003(2) 0.006(3)
C44 0.031(3) 0.041(4) 0.038(4) -0.017(3) 0.002(3) 0.008(3)
C45 0.032(3) 0.048(4) 0.031(4) -0.015(3) 0.008(3) -0.010(3)
C46 0.043(4) 0.027(3) 0.034(4) -0.005(3) 0.007(3) -0.004(3)
C42 0.027(3) 0.024(3) 0.022(3) -0.004(2) 0.002(2) -0.001(2)
C41 0.027(3) 0.027(3) 0.026(3) 0.000(2) 0.002(2) 0.000(2)
N14 0.024(2) 0.019(2) 0.025(3) -0.0006(19) -0.0012(18) 0.0010(17)
C12 0.019(2) 0.023(3) 0.027(3) 0.005(2) 0.002(2) 0.003(2)
C31 0.025(3) 0.020(3) 0.026(3) -0.003(2) 0.005(2) -0.001(2)
C32 0.029(3) 0.029(3) 0.026(4) 0.000(3) 0.002(2) -0.002(2)
C37 0.033(3) 0.022(3) 0.043(4) -0.005(3) 0.003(3) -0.003(2)
N36 0.037(3) 0.029(3) 0.052(4) -0.008(3) 0.011(3) 0.000(2)
C35 0.037(4) 0.027(4) 0.070(6) -0.002(4) 0.001(3) 0.008(3)
C34 0.044(4) 0.022(3) 0.066(6) 0.007(3) 0.011(3) -0.004(3)
C33 0.040(3) 0.028(4) 0.044(5) 0.001(3) 0.008(3) -0.002(3)
C51 0.037(4) 0.094(7) 0.050(6) -0.025(5) 0.004(3) -0.020(4)
C52 0.043(4) 0.082(6) 0.049(6) -0.027(5) -0.019(4) 0.006(4)
C53 0.043(4) 0.081(7) 0.036(5) -0.017(4) -0.005(3) -0.015(4)
C54 0.063(5) 0.047(5) 0.063(7) -0.028(4) -0.004(4) -0.012(4)
C55 0.082(6) 0.057(6) 0.054(6) -0.011(5) -0.002(5) -0.038(5)

loop_
_atom_type_symbol
_atom_type_description
_atom_type_scat_dispersion_real
_atom_type_scat_dispersion_imag
_atom_type_scat_source
C C 0.0033 0.0016 'International Tables Vol C Tables 4.2.6.8 and 6.1.1.4'
H H 0.0000 0.0000 'International Tables Vol C Tables 4.2.6.8 and 6.1.1.4'
N N 0.0061 0.0033 'International Tables Vol C Tables 4.2.6.8 and 6.1.1.4'
S S 0.1246 0.1234 'International Tables Vol C Tables 4.2.6.8 and 6.1.1.4'
Tl Tl -2.8358 9.6688 'International Tables Vol C Tables 4.2.6.8 and 6.1.1.4'
Fe Fe 0.3463 0.8444 'International Tables Vol C Tables 4.2.6.8 and 6.1.1.4'

loop_
_geom_angle_atom_site_label_1
_geom_angle_atom_site_label_2
_geom_angle_atom_site_label_3
_geom_angle
_geom_angle_site_symmetry_1
_geom_angle_site_symmetry_3
N36 Tl S13 82.99(11) 8_565 .
N36 Tl S11 83.23(13) 8_565 .
S13 Tl S11 58.41(4) . .
N36 Tl S13 154.37(13) 8_565 5_666
S13 Tl S13 106.14(4) . 5_666
S11 Tl S13 81.65(4) . 5_666
N36 Tl S11 150.89(13) 8_565 5_666
S13 Tl S11 80.64(4) . 5_666
S11 Tl S11 107.88(4) . 5_666
S13 Tl S11 54.48(4) 5_666 5_666
N36 Tl S13 83.27(12) 8_565 4_556
S13 Tl S13 146.73(3) . 4_556
S11 Tl S13 148.52(5) . 4_556
S13 Tl S13 99.24(3) 5_666 4_556
S11 Tl S13 97.59(4) 5_666 4_556
C45 Fe1 C54 122.8(3) . .
C45 Fe1 C51 157.7(4) . .
C54 Fe1 C51 68.5(4) . .
C45 Fe1 C42 69.4(3) . .
C54 Fe1 C42 160.3(3) . .
C51 Fe1 C42 106.2(3) . .
C45 Fe1 C55 159.8(4) . .
C54 Fe1 C55 41.0(3) . .
C51 Fe1 C55 40.7(4) . .
C42 Fe1 C55 122.7(3) . .
C45 Fe1 C44 40.9(3) . .
C54 Fe1 C44 109.0(3) . .
C51 Fe1 C44 159.7(4) . .
C42 Fe1 C44 69.0(2) . .
C55 Fe1 C44 124.2(4) . .
C45 Fe1 C53 107.2(3) . .
C54 Fe1 C53 39.6(3) . .
C51 Fe1 C53 68.2(3) . .
C42 Fe1 C53 157.8(3) . .
C55 Fe1 C53 67.8(4) . .
C44 Fe1 C53 123.7(3) . .
C45 Fe1 C46 40.9(2) . .
C54 Fe1 C46 158.1(3) . .
C51 Fe1 C46 121.7(3) . .
C42 Fe1 C46 40.9(2) . .
C55 Fe1 C46 158.5(3) . .
C44 Fe1 C46 68.4(3) . .
C53 Fe1 C46 122.3(3) . .
C45 Fe1 C43 69.1(3) . .
C54 Fe1 C43 124.3(3) . .
C51 Fe1 C43 122.9(3) . .
C42 Fe1 C43 41.5(2) . .
C55 Fe1 C43 108.3(3) . .
C44 Fe1 C43 40.5(3) . .
C53 Fe1 C43 159.5(3) . .
C46 Fe1 C43 68.8(3) . .
C45 Fe1 C52 121.6(4) . .
C54 Fe1 C52 68.4(4) . .
C51 Fe1 C52 40.6(3) . .
C42 Fe1 C52 120.7(3) . .
C55 Fe1 C52 68.5(4) . .
C44 Fe1 C52 159.0(4) . .
C53 Fe1 C52 41.1(3) . .
C46 Fe1 C52 105.8(3) . .
C43 Fe1 C52 158.1(3) . .
C12 S11 Tl 84.9(2) . .
C12 S11 Tl 83.3(2) . 5_666
Tl S11 Tl 72.12(4) . 5_666
C12 S13 Tl 86.4(2) . .
C12 S13 Tl 86.63(18) . 5_666
Tl S13 Tl 73.86(4) . 5_666
C12 S13 Tl 137.6(2) . 4_546
Tl S13 Tl 120.96(5) . 4_546
Tl S13 Tl 129.67(6) 5_666 4_546
C44 C43 C42 107.5(6) . .
C44 C43 Fe1 69.4(4) . .
C42 C43 Fe1 68.8(3) . .
C43 C44 C45 109.1(5) . .
C43 C44 Fe1 70.1(3) . .
C45 C44 Fe1 69.2(4) . .
C44 C45 C46 107.5(6) . .
C44 C45 Fe1 69.8(4) . .
C46 C45 Fe1 70.1(3) . .
C45 C46 C42 108.7(6) . .
C45 C46 Fe1 69.0(4) . .
C42 C46 Fe1 69.2(3) . .
C46 C42 C43 107.2(5) . .
C46 C42 C41 127.6(5) . .
C43 C42 C41 125.2(6) . .
C46 C42 Fe1 69.9(4) . .
C43 C42 Fe1 69.7(4) . .
C41 C42 Fe1 127.0(4) . .
N14 C41 C42 111.8(5) . .
C12 N14 C41 123.2(5) . .
C12 N14 C31 122.4(5) . .
C41 N14 C31 114.1(5) . .
N14 C12 S13 120.4(4) . .
N14 C12 S11 120.1(5) . .
S13 C12 S11 119.5(3) . .
N14 C31 C32 114.1(4) . .
C33 C32 C37 118.0(6) . .
C37 C32 C31 121.7(6) . .
C33 C32 C31 120.2(5) . .
N36 C37 C32 123.3(6) . .
C35 N36 C37 117.4(6) . .
C35 N36 Tl 115.3(4) . 8_665
C37 N36 Tl 124.4(5) . 8_665
N36 C35 C34 123.1(6) . .
C35 C34 C33 119.4(7) . .
C34 C33 C32 118.6(6) . .
C55 C51 C52 108.7(8) . .
C55 C51 Fe1 69.8(5) . .
C52 C51 Fe1 70.2(4) . .
C51 C52 C53 106.5(9) . .
C51 C52 Fe1 69.2(5) . .
C53 C52 Fe1 69.2(4) . .
C54 C53 C52 109.1(8) . .
C54 C53 Fe1 69.8(5) . .
C52 C53 Fe1 69.7(5) . .
C53 C54 C55 108.3(8) . .
C53 C54 Fe1 70.5(5) . .
C55 C54 Fe1 69.7(5) . .
C51 C55 C54 107.4(9) . .
C51 C55 Fe1 69.6(5) . .
C54 C55 Fe1 69.3(4) . .

loop_
_geom_bond_atom_site_label_1
_geom_bond_atom_site_label_2
_geom_bond_distance
_geom_bond_site_symmetry_2
Tl N36 2.919(6) 8_565
Tl S13 3.0207(19) .
Tl S11 3.0539(17) .
Tl S13 3.1907(17) 5_666
Tl S11 3.2828(18) 5_666
Tl S13 3.3564(16) 4_556
Tl Tl 3.7345(6) 5_666
Fe1 C45 2.031(6) .
Fe1 C54 2.031(8) .
Fe1 C51 2.034(7) .
Fe1 C42 2.036(6) .
Fe1 C55 2.036(8) .
Fe1 C44 2.038(6) .
Fe1 C53 2.040(8) .
Fe1 C46 2.045(6) .
Fe1 C43 2.047(6) .
Fe1 C52 2.047(8) .
S11 C12 1.728(6) .
S11 Tl 3.2828(18) 5_666
S13 C12 1.703(6) .
S13 Tl 3.1907(17) 5_666
S13 Tl 3.3564(16) 4_546
C43 C44 1.415(9) .
C43 C42 1.446(8) .
C44 C45 1.422(11) .
C45 C46 1.423(9) .
C46 C42 1.427(9) .
C42 C41 1.500(8) .
C41 N14 1.468(8) .
N14 C12 1.345(7) .
N14 C31 1.471(7) .
C31 C32 1.518(8) .
C32 C37 1.388(8) .
C32 C33 1.389(9) .
C37 N36 1.339(8) .
N36 C35 1.336(9) .
N36 Tl 2.919(6) 8_665
C35 C34 1.370(9) .
C34 C33 1.378(9) .
C51 C55 1.414(13) .
C51 C52 1.415(12) .
C52 C53 1.435(11) .
C53 C54 1.381(12) .
C54 C55 1.425(12) .
